data_4502214
loop_
_publ_author_name
'Zhang, Wen-Hua'
'Liu, Dong'
'Li, Hong-Xi'
'Ren, Zhi-Gang'
'Zhang, Yong'
'Lang, Jian-Ping'

_publ_section_title
;
 How Does a Non-C3-Symmetry Guest Molecule Fit into aC3-Symmetry Host
 Cavity?
;
_journal_issue 1
_journal_name_full 'Crystal Growth &amp; Design'
_journal_page_first 3
_journal_paper_doi 10.1021/cg9006636
_journal_volume 10
_journal_year 2010
_chemical_formula_moiety 'C33 H48 Cu3 N12 O S3 W, Cl O4, 3(H2 O)'
_chemical_formula_sum 'C33 H54 Cl Cu3 N12 O8 S3 W'
_chemical_formula_weight 1252.98
_chemical_name_systematic
; 
 ? 
;
_space_group_IT_number 159
_symmetry_cell_setting trigonal
_symmetry_space_group_name_Hall 'P 3 -2c'
_symmetry_space_group_name_H-M 'P 3 1 c'
_atom_sites_solution_hydrogens geom
_atom_sites_solution_primary direct
_atom_sites_solution_secondary difmap
_audit_creation_method SHELXL-97
_cell_angle_alpha 90.00
_cell_angle_beta 90.00
_cell_angle_gamma 120.00
_cell_formula_units_Z 2
_cell_length_a 12.8409(18)
_cell_length_b 12.8409(18)
_cell_length_c 17.225(3)
_cell_measurement_reflns_used 1059
_cell_measurement_temperature 193(2)
_cell_measurement_theta_max 27.5
_cell_measurement_theta_min 3.17
_cell_volume 2459.7(6)
_computing_structure_refinement 'SHELXL-97 (Sheldrick, 1997)'
_computing_structure_solution 'SHELXS-97 (Sheldrick, 1990)'
_diffrn_ambient_temperature 193(2)
_diffrn_measured_fraction_theta_full 0.998
_diffrn_measured_fraction_theta_max 0.998
_diffrn_measurement_device_type 'Rigaku Mercury'
_diffrn_measurement_method \w
_diffrn_radiation_monochromator graphite
_diffrn_radiation_source 'fine-focus sealed tube'
_diffrn_radiation_type MoK\a
_diffrn_radiation_wavelength 0.71073
_diffrn_reflns_av_R_equivalents 0.0469
_diffrn_reflns_av_sigmaI/netI 0.0370
_diffrn_reflns_limit_h_max 13
_diffrn_reflns_limit_h_min -16
_diffrn_reflns_limit_k_max 16
_diffrn_reflns_limit_k_min -16
_diffrn_reflns_limit_l_max 22
_diffrn_reflns_limit_l_min -21
_diffrn_reflns_number 27693
_diffrn_reflns_theta_full 27.47
_diffrn_reflns_theta_max 27.47
_diffrn_reflns_theta_min 3.17
_diffrn_standards_decay_% 0
_diffrn_standards_interval_count 0
_diffrn_standards_interval_time 0
_diffrn_standards_number 0
_exptl_absorpt_coefficient_mu 3.848
_exptl_absorpt_correction_T_max 0.5660
_exptl_absorpt_correction_T_min 0.5043
_exptl_absorpt_correction_type multi-scan
_exptl_absorpt_process_details 'Jacobson, R. (1998) Private communication.'
_exptl_crystal_colour orange-yellow
_exptl_crystal_density_diffrn 1.692
_exptl_crystal_density_method 'not measured'
_exptl_crystal_description prism
_exptl_crystal_F_000 1252
_exptl_crystal_size_max 0.18
_exptl_crystal_size_mid 0.16
_exptl_crystal_size_min 0.15
_refine_diff_density_max 0.947
_refine_diff_density_min -0.492
_refine_diff_density_rms 0.097
_refine_ls_abs_structure_details '1823 Friedel Pairs'
_refine_ls_abs_structure_Flack 0.152(17)
_refine_ls_extinction_method none
_refine_ls_goodness_of_fit_ref 0.998
_refine_ls_hydrogen_treatment constr
_refine_ls_matrix_type full
_refine_ls_number_parameters 189
_refine_ls_number_reflns 3714
_refine_ls_number_restraints 1
_refine_ls_restrained_S_all 0.997
_refine_ls_R_factor_all 0.0372
_refine_ls_R_factor_gt 0.0341
_refine_ls_shift/su_max 0.011
_refine_ls_shift/su_mean 0.000
_refine_ls_structure_factor_coef Fsqd
_refine_ls_weighting_details 'calc w=1/[\s^2^(Fo^2^)+(0.0430P)^2^+4.0294P] where P=(Fo^2^+2Fc^2^)/3'
_refine_ls_weighting_scheme calc
_refine_ls_wR_factor_gt 0.0781
_refine_ls_wR_factor_ref 0.0799
_reflns_number_gt 3499
_reflns_number_total 3714
_reflns_threshold_expression >2sigma(I)
_cod_data_source_file cg9006636_si_002.cif
_cod_data_source_block '[WOS3Cu3(dmpzm)3](ClO4).3H2O'
_cod_original_sg_symbol_H-M P31c
_cod_database_code 4502214

loop_
_symmetry_equiv_pos_as_xyz
'x, y, z'
'-y, x-y, z'
'-x+y, -x, z'
'y, x, z+1/2'
'x-y, -y, z+1/2'
'-x, -x+y, z+1/2'

loop_
_atom_site_label
_atom_site_type_symbol
_atom_site_fract_x
_atom_site_fract_y
_atom_site_fract_z
_atom_site_U_iso_or_equiv
_atom_site_adp_type
_atom_site_occupancy
_atom_site_symmetry_multiplicity
_atom_site_calc_flag
_atom_site_refinement_flags
W1 W 1.0000 0.0000 0.07974(6) 0.02677(9) Uani 1 3 d S
Cu1 Cu 1.04176(7) 0.18826(7) -0.01047(5) 0.03264(17) Uani 1 1 d .
S1 S 0.85832(15) 0.03902(15) 0.03393(12) 0.0328(4) Uani 1 1 d .
Cl1 Cl 0.6667 0.3333 0.8273(2) 0.0404(5) Uani 1 3 d S
O1 O 1.0000 0.0000 0.1802(5) 0.047(2) Uani 1 3 d S
O2 O 0.5547(7) 0.3187(7) 0.8555(4) 0.0686(18) Uani 1 1 d .
O3 O 0.6667 0.3333 0.7451(5) 0.076(4) Uani 1 3 d S
O4 O 0.7085(11) 0.2372(12) 0.0711(4) 0.123(4) Uani 1 1 d .
H1W H 0.7258 0.1842 0.0764 0.185 Uiso 1 1 d .
H2W H 0.6350 0.2122 0.0752 0.185 Uiso 1 1 d .
N1 N 1.0545(5) 0.3460(5) 0.0405(3) 0.0311(12) Uani 1 1 d .
N2 N 1.0330(6) 0.4166(5) -0.0080(4) 0.0350(12) Uani 1 1 d .
N3 N 1.0361(6) 0.3449(6) -0.1344(4) 0.0423(15) Uani 1 1 d .
N4 N 1.0711(6) 0.2615(5) -0.1181(4) 0.0351(13) Uani 1 1 d .
C1 C 1.1593(8) 0.3682(7) 0.1635(4) 0.0443(19) Uani 1 1 d .
H1A H 1.0922 0.2901 0.1795 0.066 Uiso 1 1 calc R
H1B H 1.1849 0.4241 0.2074 0.066 Uiso 1 1 calc R
H1C H 1.2266 0.3582 0.1464 0.066 Uiso 1 1 calc R
C2 C 1.1200(6) 0.4171(6) 0.0981(4) 0.0321(15) Uani 1 1 d .
C3 C 1.1428(7) 0.5348(6) 0.0866(5) 0.0429(17) Uani 1 1 d .
H3 H 1.1863 0.6020 0.1198 0.052 Uiso 1 1 calc R
C4 C 1.0883(8) 0.5325(6) 0.0165(4) 0.0428(18) Uani 1 1 d .
C5 C 1.0803(12) 0.6277(9) -0.0271(6) 0.074(4) Uani 1 1 d .
H5A H 1.0009 0.5936 -0.0514 0.111 Uiso 1 1 calc R
H5B H 1.1426 0.6603 -0.0673 0.111 Uiso 1 1 calc R
H5C H 1.0922 0.6922 0.0086 0.111 Uiso 1 1 calc R
C6 C 0.9642(8) 0.3617(8) -0.0770(5) 0.0437(18) Uani 1 1 d .
H6A H 0.9343 0.4133 -0.0987 0.052 Uiso 1 1 calc R
H6B H 0.8937 0.2829 -0.0636 0.052 Uiso 1 1 calc R
C7 C 1.0519(14) 0.4934(11) -0.2349(7) 0.081(4) Uani 1 1 d .
H7A H 1.1118 0.5731 -0.2157 0.122 Uiso 1 1 calc R
H7B H 0.9717 0.4746 -0.2175 0.122 Uiso 1 1 calc R
H7C H 1.0540 0.4929 -0.2918 0.122 Uiso 1 1 calc R
C8 C 1.0800(9) 0.4006(8) -0.2037(5) 0.052(2) Uani 1 1 d .
C9 C 1.1438(9) 0.3514(9) -0.2328(5) 0.055(3) Uani 1 1 d .
H9 H 1.1857 0.3711 -0.2808 0.066 Uiso 1 1 calc R
C10 C 1.1365(8) 0.2666(6) -0.1792(4) 0.0405(15) Uani 1 1 d .
C11 C 1.1918(9) 0.1872(9) -0.1822(7) 0.057(3) Uani 1 1 d .
H11A H 1.1683 0.1361 -0.1359 0.086 Uiso 1 1 calc R
H11B H 1.2796 0.2373 -0.1840 0.086 Uiso 1 1 calc R
H11C H 1.1635 0.1366 -0.2287 0.086 Uiso 1 1 calc R

loop_
_atom_site_aniso_label
_atom_site_aniso_U_11
_atom_site_aniso_U_22
_atom_site_aniso_U_33
_atom_site_aniso_U_23
_atom_site_aniso_U_13
_atom_site_aniso_U_12
W1 0.02551(11) 0.02551(11) 0.02928(16) 0.000 0.000 0.01276(5)
Cu1 0.0299(4) 0.0244(4) 0.0428(4) 0.0011(4) 0.0011(4) 0.0130(4)
S1 0.0239(9) 0.0269(8) 0.0501(10) -0.0007(8) 0.0005(8) 0.0146(7)
Cl1 0.0432(8) 0.0432(8) 0.0349(11) 0.000 0.000 0.0216(4)
O1 0.053(3) 0.053(3) 0.036(4) 0.000 0.000 0.0267(16)
O2 0.060(4) 0.070(4) 0.085(5) 0.005(3) 0.016(3) 0.039(4)
O3 0.094(6) 0.094(6) 0.040(6) 0.000 0.000 0.047(3)
O4 0.174(11) 0.198(12) 0.049(4) 0.030(6) 0.017(6) 0.131(10)
N1 0.031(3) 0.023(3) 0.040(3) 0.000(2) -0.002(3) 0.015(2)
N2 0.045(3) 0.033(3) 0.034(3) -0.003(3) -0.008(3) 0.026(3)
N3 0.054(4) 0.038(3) 0.040(3) -0.001(3) -0.009(3) 0.027(3)
N4 0.040(3) 0.028(3) 0.038(3) 0.000(2) -0.002(3) 0.018(3)
C1 0.063(5) 0.040(4) 0.029(3) 0.001(3) 0.000(4) 0.025(4)
C2 0.028(3) 0.031(3) 0.037(4) 0.001(3) 0.000(3) 0.014(3)
C3 0.058(5) 0.029(3) 0.046(4) -0.007(4) -0.012(4) 0.024(3)
C4 0.062(5) 0.025(3) 0.051(4) -0.004(3) -0.001(3) 0.030(4)
C5 0.122(10) 0.053(6) 0.067(7) -0.014(5) -0.031(7) 0.058(7)
C6 0.051(4) 0.046(4) 0.047(4) -0.010(4) -0.018(4) 0.034(4)
C7 0.127(11) 0.063(7) 0.060(6) 0.008(5) -0.010(7) 0.052(7)
C8 0.072(6) 0.045(5) 0.035(4) -0.009(4) -0.012(4) 0.027(5)
C9 0.071(7) 0.055(5) 0.031(4) 0.007(4) 0.001(4) 0.025(5)
C10 0.037(4) 0.040(3) 0.038(4) -0.006(3) -0.002(4) 0.014(4)
C11 0.069(6) 0.058(5) 0.050(7) -0.002(5) 0.007(5) 0.036(5)

loop_
_atom_type_symbol
_atom_type_description
_atom_type_scat_dispersion_real
_atom_type_scat_dispersion_imag
_atom_type_scat_source
C C 0.0033 0.0016 'International Tables Vol C Tables 4.2.6.8 and 6.1.1.4'
H H 0.0000 0.0000 'International Tables Vol C Tables 4.2.6.8 and 6.1.1.4'
N N 0.0061 0.0033 'International Tables Vol C Tables 4.2.6.8 and 6.1.1.4'
O O 0.0106 0.0060 'International Tables Vol C Tables 4.2.6.8 and 6.1.1.4'
S S 0.1246 0.1234 'International Tables Vol C Tables 4.2.6.8 and 6.1.1.4'
Cl Cl 0.1484 0.1585 'International Tables Vol C Tables 4.2.6.8 and 6.1.1.4'
Cu Cu 0.3201 1.2651 'International Tables Vol C Tables 4.2.6.8 and 6.1.1.4'
W W -0.8490 6.8722 'International Tables Vol C Tables 4.2.6.8 and 6.1.1.4'

loop_
_geom_angle_atom_site_label_1
_geom_angle_atom_site_label_2
_geom_angle_atom_site_label_3
_geom_angle
_geom_angle_site_symmetry_1
_geom_angle_site_symmetry_3
O1 W1 S1 110.46(6) . .
O1 W1 S1 110.46(6) . 3_765
S1 W1 S1 108.46(6) . 3_765
O1 W1 S1 110.46(6) . 2_645
S1 W1 S1 108.46(6) . 2_645
S1 W1 S1 108.46(6) 3_765 2_645
O1 W1 Cu1 125.25(3) . 2_645
S1 W1 Cu1 53.96(5) . 2_645
S1 W1 Cu1 124.29(8) 3_765 2_645
S1 W1 Cu1 54.53(5) 2_645 2_645
O1 W1 Cu1 125.25(3) . 3_765
S1 W1 Cu1 124.29(8) . 3_765
S1 W1 Cu1 54.53(5) 3_765 3_765
S1 W1 Cu1 53.96(5) 2_645 3_765
Cu1 W1 Cu1 90.03(4) 2_645 3_765
O1 W1 Cu1 125.25(3) . .
S1 W1 Cu1 54.53(5) . .
S1 W1 Cu1 53.96(5) 3_765 .
S1 W1 Cu1 124.29(8) 2_645 .
Cu1 W1 Cu1 90.03(4) 2_645 .
Cu1 W1 Cu1 90.03(4) 3_765 .
N4 Cu1 N1 91.6(2) . .
N4 Cu1 S1 116.12(19) . 3_765
N1 Cu1 S1 114.34(17) . 3_765
N4 Cu1 S1 124.47(19) . .
N1 Cu1 S1 102.36(17) . .
S1 Cu1 S1 106.25(9) 3_765 .
N4 Cu1 W1 148.38(16) . .
N1 Cu1 W1 120.02(15) . .
S1 Cu1 W1 53.22(5) 3_765 .
S1 Cu1 W1 53.05(5) . .
W1 S1 Cu1 72.82(6) . 2_645
W1 S1 Cu1 72.41(6) . .
Cu1 S1 Cu1 112.55(9) 2_645 .
O3 Cl1 O2 109.7(3) . 2_655
O3 Cl1 O2 109.7(3) . 3_665
O2 Cl1 O2 109.2(3) 2_655 3_665
O3 Cl1 O2 109.7(3) . .
O2 Cl1 O2 109.2(3) 2_655 .
O2 Cl1 O2 109.2(3) 3_665 .
H1W O4 H2W 113.2 . .
C2 N1 N2 105.8(5) . .
C2 N1 Cu1 132.9(5) . .
N2 N1 Cu1 115.8(4) . .
C4 N2 N1 111.8(6) . .
C4 N2 C6 130.6(6) . .
N1 N2 C6 117.5(6) . .
C8 N3 N4 112.1(7) . .
C8 N3 C6 130.7(7) . .
N4 N3 C6 117.3(6) . .
C10 N4 N3 104.1(6) . .
C10 N4 Cu1 135.6(5) . .
N3 N4 Cu1 119.2(5) . .
C2 C1 H1A 109.5 . .
C2 C1 H1B 109.5 . .
H1A C1 H1B 109.5 . .
C2 C1 H1C 109.5 . .
H1A C1 H1C 109.5 . .
H1B C1 H1C 109.5 . .
N1 C2 C3 110.7(6) . .
N1 C2 C1 120.4(6) . .
C3 C2 C1 128.9(6) . .
C4 C3 C2 105.6(6) . .
C4 C3 H3 127.2 . .
C2 C3 H3 127.2 . .
N2 C4 C3 106.0(6) . .
N2 C4 C5 122.2(7) . .
C3 C4 C5 131.7(7) . .
C4 C5 H5A 109.5 . .
C4 C5 H5B 109.5 . .
H5A C5 H5B 109.5 . .
C4 C5 H5C 109.5 . .
H5A C5 H5C 109.5 . .
H5B C5 H5C 109.5 . .
N2 C6 N3 111.0(6) . .
N2 C6 H6A 109.4 . .
N3 C6 H6A 109.4 . .
N2 C6 H6B 109.4 . .
N3 C6 H6B 109.4 . .
H6A C6 H6B 108.0 . .
C8 C7 H7A 109.5 . .
C8 C7 H7B 109.5 . .
H7A C7 H7B 109.5 . .
C8 C7 H7C 109.5 . .
H7A C7 H7C 109.5 . .
H7B C7 H7C 109.5 . .
C9 C8 N3 105.5(8) . .
C9 C8 C7 132.6(9) . .
N3 C8 C7 121.9(10) . .
C8 C9 C10 107.5(8) . .
C8 C9 H9 126.3 . .
C10 C9 H9 126.3 . .
N4 C10 C9 110.9(8) . .
N4 C10 C11 119.6(7) . .
C9 C10 C11 129.4(8) . .
C10 C11 H11A 109.5 . .
C10 C11 H11B 109.5 . .
H11A C11 H11B 109.5 . .
C10 C11 H11C 109.5 . .
H11A C11 H11C 109.5 . .
H11B C11 H11C 109.5 . .

loop_
_geom_bond_atom_site_label_1
_geom_bond_atom_site_label_2
_geom_bond_distance
_geom_bond_site_symmetry_2
W1 O1 1.730(9) .
W1 S1 2.2572(18) .
W1 S1 2.2572(18) 3_765
W1 S1 2.2572(18) 2_645
W1 Cu1 2.6925(11) 2_645
W1 Cu1 2.6925(11) 3_765
W1 Cu1 2.6925(11) .
Cu1 N4 2.028(6) .
Cu1 N1 2.138(5) .
Cu1 S1 2.279(2) 3_765
Cu1 S1 2.300(2) .
S1 Cu1 2.279(2) 2_645
Cl1 O3 1.416(10) .
Cl1 O2 1.438(7) 2_655
Cl1 O2 1.438(7) 3_665
Cl1 O2 1.438(7) .
O4 H1W 0.820 .
O4 H2W 0.834 .
N1 C2 1.326(9) .
N1 N2 1.358(8) .
N2 C4 1.357(9) .
N2 C6 1.438(10) .
N3 C8 1.361(10) .
N3 N4 1.382(8) .
N3 C6 1.441(11) .
N4 C10 1.327(10) .
C1 C2 1.494(10) .
C1 H1A 0.9800 .
C1 H1B 0.9800 .
C1 H1C 0.9800 .
C2 C3 1.404(10) .
C3 C4 1.387(11) .
C3 H3 0.9500 .
C4 C5 1.481(11) .
C5 H5A 0.9800 .
C5 H5B 0.9800 .
C5 H5C 0.9800 .
C6 H6A 0.9900 .
C6 H6B 0.9900 .
C7 C8 1.505(14) .
C7 H7A 0.9800 .
C7 H7B 0.9800 .
C7 H7C 0.9800 .
C8 C9 1.356(14) .
C9 C10 1.394(11) .
C9 H9 0.9500 .
C10 C11 1.507(12) .
C11 H11A 0.9800 .
C11 H11B 0.9800 .
C11 H11C 0.9800 .
